data_1518588
loop_
_publ_author_name
'Wu, Bing'
'Bezpalko, Mark W.'
'Foxman, Bruce M.'
'Thomas, Christine M.'

_publ_section_title
;
 A heterobimetallic complex featuring a Ti--Co multiple bond and its
 application to the reductive coupling of ketones to alkenes
;
_journal_issue 3
_journal_name_full 'Chem. Sci.'
_journal_page_first 2044
_journal_paper_doi 10.1039/C4SC03772C
_journal_volume 6
_journal_year 2015
_chemical_formula_moiety 'C31 H55 Cl1 Co1 N2 P3 Ti1'
_chemical_formula_sum 'C31 H55 Cl Co N2 P3 Ti'
_chemical_formula_weight 691.00
_chemical_properties_physical 'Air-sensitive, Moisture-sensitive, Hygroscopic, Oxygen-sensitive'
_space_group_IT_number 14
_symmetry_cell_setting monoclinic
_symmetry_space_group_name_Hall '-P 2yn'
_symmetry_space_group_name_H-M 'P 1 21/n 1'
_atom_sites_solution_hydrogens difmap
_atom_sites_solution_primary direct
_audit_creation_date 2014-09-12
_audit_creation_method CRYSTALS_ver_14.61
_audit_update_record
;
2014-12-04 deposited with the CCDC.
2015-01-19 downloaded from the CCDC.
;
_cell_angle_alpha 90
_cell_angle_beta 90.540(4)
_cell_angle_gamma 90
_cell_formula_units_Z 4
_cell_length_a 9.0138(7)
_cell_length_b 18.8395(13)
_cell_length_c 21.5085(16)
_cell_measurement_reflns_used 9940
_cell_measurement_temperature 120
_cell_measurement_theta_max 30
_cell_measurement_theta_min 2
_cell_volume 3652.3(5)
_computing_cell_refinement 'Apex2 (Bruker AXS, 2006)'
_computing_data_collection 'Apex2 (Bruker AXS, 2006)'
_computing_data_reduction 'Apex2 (Bruker AXS, 2006)'
_computing_molecular_graphics 'CAMERON (Watkin et al., 1996)'
_computing_publication_material 'CRYSTALS (Betteridge et al., 2003)'
_computing_structure_refinement 'CRYSTALS (Betteridge et al., 2003)'
_computing_structure_solution 'SIR92 (Altomare et al., 1994)'
_diffrn_ambient_temperature 120
_diffrn_measured_fraction_theta_full 0.974
_diffrn_measured_fraction_theta_max 0.963
_diffrn_measurement_device Area
_diffrn_measurement_device_type 'Bruker Kappa Apex2'
_diffrn_measurement_method '\f & \w scans'
_diffrn_radiation_monochromator graphite
_diffrn_radiation_type 'Mo K\a'
_diffrn_radiation_wavelength 0.71073
_diffrn_reflns_av_R_equivalents 0.044
_diffrn_reflns_limit_h_max 12
_diffrn_reflns_limit_h_min -12
_diffrn_reflns_limit_k_max 26
_diffrn_reflns_limit_k_min 0
_diffrn_reflns_limit_l_max 30
_diffrn_reflns_limit_l_min 0
_diffrn_reflns_number 10380
_diffrn_reflns_theta_full 25.289
_diffrn_reflns_theta_max 30.106
_diffrn_reflns_theta_min 2.162
_diffrn_standards_number 0
_exptl_absorpt_coefficient_mu 0.899
_exptl_absorpt_correction_T_max 0.84
_exptl_absorpt_correction_T_min 0.82
_exptl_absorpt_correction_type numerical
_exptl_absorpt_process_details
; 
 Analytical Absorption (De Meulenaer & Tompa, 1965) 
;
_exptl_crystal_colour brown
_exptl_crystal_density_diffrn 1.257
_exptl_crystal_density_method 'not measured'
_exptl_crystal_description prism
_exptl_crystal_F_000 1464
_exptl_crystal_recrystallization_method 'Re-crystallisation from solvent: diethyl ether'
_exptl_crystal_size_max 0.310
_exptl_crystal_size_mid 0.220
_exptl_crystal_size_min 0.190
_refine_diff_density_max 0.76
_refine_diff_density_min -1.40
_refine_ls_extinction_method None
_refine_ls_goodness_of_fit_ref 1.0000
_refine_ls_hydrogen_treatment constr
_refine_ls_matrix_type full
_refine_ls_number_parameters 351
_refine_ls_number_reflns 10380
_refine_ls_number_restraints 0
_refine_ls_R_factor_all 0.0835
_refine_ls_R_factor_gt 0.0584
_refine_ls_shift/su_max 0.0020163
_refine_ls_shift/su_mean 0.0001160
_refine_ls_structure_factor_coef Fsqd
_refine_ls_weighting_details
;
 Method= Modified Sheldrick 
 w=1/[\s^2^(F^2^) + ( 0.08P)^2^ +22.68P] 
 ,where P=(max(Fo^2^,0) + 2Fc^2^)/3 
;
_refine_ls_weighting_scheme calc
_refine_ls_wR_factor_all 0.1820
_refine_ls_wR_factor_gt 0.1454
_refine_ls_wR_factor_ref 0.1820
_reflns_limit_h_max 12
_reflns_limit_h_min -12
_reflns_limit_k_max 26
_reflns_limit_k_min 0
_reflns_limit_l_max 30
_reflns_limit_l_min 0
_reflns_number_gt 7540
_reflns_number_total 10380
_reflns_threshold_expression I>2.0\s(I)
_oxford_diffrn_Wilson_B_factor 1.40
_oxford_diffrn_Wilson_scale 196.27
_oxford_refine_ls_r_factor_ref 0.0835
_oxford_refine_ls_scale 0.08674(3)
_oxford_reflns_number_all 10380
_oxford_reflns_threshold_expression_ref I>-10.0\s(I)
_oxford_structure_analysis_title 'bw_334_0m in P2(1)/n'
_cod_data_source_file c4sc03772c2.cif
_cod_data_source_block 3
_cod_depositor_comments 'Adding full bibliography for 1518587--1518589.cif.'
_cod_original_cell_volume 3652.3(3)
_cod_original_sg_symbol_Hall '-P 2yn '
_cod_original_sg_symbol_H-M 'P 1 21/n 1 '
_cod_original_formula_sum 'C31 H55 Cl1 Co1 N2 P3 Ti1'
_cod_database_code 1518588

loop_
_symmetry_equiv_pos_as_xyz
x,y,z
-x,-y,-z
-x+1/2,y+1/2,-z+1/2
x+1/2,-y+1/2,z+1/2

loop_
_atom_site_label
_atom_site_type_symbol
_atom_site_fract_x
_atom_site_fract_y
_atom_site_fract_z
_atom_site_U_iso_or_equiv
_atom_site_occupancy
_atom_site_adp_type
_atom_site_refinement_flags_posn
_atom_site_refinement_flags_occupancy
_atom_site_disorder_assembly
_atom_site_disorder_group
Co1 Co 0.25660(7) 0.53878(3) 0.75745(3) 0.0160 1.0000 Uani . . . .
Ti1 Ti 0.11613(8) 0.62219(4) 0.75004(4) 0.0173 1.0000 Uani . . . .
Cl1 Cl -0.12947(12) 0.58910(8) 0.75169(8) 0.0344 1.0000 Uani . . . .
P1 P 0.29124(14) 0.59755(6) 0.84704(6) 0.0174 1.0000 Uani . . . .
P2 P 0.29112(14) 0.58033(6) 0.66101(6) 0.0171 1.0000 Uani . . . .
P3 P 0.18307(17) 0.42536(6) 0.76135(6) 0.0267 1.0000 Uani . . . .
N1 N 0.1903(5) 0.6696(2) 0.82746(19) 0.0209 1.0000 Uani . . . .
N2 N 0.1818(5) 0.6520(2) 0.66629(19) 0.0201 1.0000 Uani . . . .
C1 C 0.1417(6) 0.7261(2) 0.8648(2) 0.0223 1.0000 Uani . . . .
C2 C 0.0058(6) 0.7581(3) 0.8491(3) 0.0256 1.0000 Uani . . . .
C3 C -0.0454(6) 0.8165(3) 0.8816(3) 0.0289 1.0000 Uani . . . .
C4 C -0.1951(7) 0.8487(3) 0.8639(4) 0.0440 1.0000 Uani . . . .
C5 C 0.0392(7) 0.8431(3) 0.9310(3) 0.0302 1.0000 Uani . . . .
C6 C 0.1745(7) 0.8121(3) 0.9486(2) 0.0271 1.0000 Uani . . . .
C7 C 0.2681(9) 0.8428(3) 1.0004(3) 0.0410 1.0000 Uani . . . .
C8 C 0.2235(7) 0.7532(2) 0.9156(2) 0.0252 1.0000 Uani . . . .
C9 C 0.2138(6) 0.5706(2) 0.9228(2) 0.0242 1.0000 Uani . . . .
C10 C 0.0463(6) 0.5593(3) 0.9161(3) 0.0304 1.0000 Uani . . . .
C11 C 0.2909(7) 0.5056(3) 0.9505(3) 0.0332 1.0000 Uani . . . .
C12 C 0.4864(6) 0.6172(3) 0.8709(2) 0.0217 1.0000 Uani . . . .
C13 C 0.5448(7) 0.6854(3) 0.8419(3) 0.0304 1.0000 Uani . . . .
C14 C 0.5802(6) 0.5528(3) 0.8534(3) 0.0326 1.0000 Uani . . . .
C15 C 0.1394(6) 0.7059(2) 0.6248(2) 0.0202 1.0000 Uani . . . .
C16 C -0.0003(6) 0.7374(3) 0.6311(2) 0.0244 1.0000 Uani . . . .
C17 C -0.0459(6) 0.7946(3) 0.5945(3) 0.0258 1.0000 Uani . . . .
C18 C -0.1959(7) 0.8280(3) 0.6027(3) 0.0379 1.0000 Uani . . . .
C19 C 0.0504(6) 0.8203(3) 0.5497(2) 0.0254 1.0000 Uani . . . .
C20 C 0.1891(6) 0.7900(2) 0.5414(2) 0.0249 1.0000 Uani . . . .
C21 C 0.2936(7) 0.8186(3) 0.4944(3) 0.0354 1.0000 Uani . . . .
C22 C 0.2322(6) 0.7328(2) 0.5789(2) 0.0228 1.0000 Uani . . . .
C23 C 0.4793(6) 0.6027(2) 0.6347(2) 0.0206 1.0000 Uani . . . .
C24 C 0.5479(6) 0.6637(3) 0.6718(3) 0.0298 1.0000 Uani . . . .
C25 C 0.5756(6) 0.5359(3) 0.6390(3) 0.0279 1.0000 Uani . . . .
C26 C 0.2152(6) 0.5259(2) 0.5950(2) 0.0219 1.0000 Uani . . . .
C27 C 0.2643(8) 0.5465(3) 0.5295(2) 0.0311 1.0000 Uani . . . .
C28 C 0.0455(6) 0.5247(3) 0.5976(3) 0.0316 1.0000 Uani . . . .
C29 C 0.080(2) 0.3832(8) 0.6963(7) 0.038(4) 0.50(3) Uiso . P 1 1
C30 C 0.363(3) 0.3739(12) 0.7715(12) 0.060(6) 0.50(3) Uiso . P 1 1
C31 C 0.081(2) 0.3891(7) 0.8259(7) 0.033(4) 0.50(3) Uiso . P 1 1
C129 C 0.133(2) 0.3752(7) 0.6921(5) 0.028(3) 0.50(3) Uiso . P 1 2
C130 C 0.329(2) 0.3685(10) 0.7824(9) 0.046(4) 0.50(3) Uiso . P 1 2
C131 C 0.033(2) 0.3995(7) 0.8141(7) 0.034(3) 0.50(3) Uiso . P 1 2
H21 H -0.0501 0.7395 0.8164 0.0351 1.0000 Uiso R . . .
H41 H -0.2005 0.8967 0.8781 0.0682 1.0000 Uiso R . . .
H42 H -0.2736 0.8219 0.8824 0.0682 1.0000 Uiso R . . .
H43 H -0.2068 0.8475 0.8195 0.0683 1.0000 Uiso R . . .
H51 H 0.0043 0.8823 0.9528 0.0380 1.0000 Uiso R . . .
H71 H 0.2093 0.8469 1.0369 0.0632 1.0000 Uiso R . . .
H72 H 0.3521 0.8127 1.0092 0.0631 1.0000 Uiso R . . .
H73 H 0.3031 0.8888 0.9888 0.0631 1.0000 Uiso R . . .
H81 H 0.3122 0.7313 0.9269 0.0331 1.0000 Uiso R . . .
H91 H 0.2298 0.6104 0.9513 0.0331 1.0000 Uiso R . . .
H101 H 0.0001 0.6024 0.9029 0.0481 1.0000 Uiso R . . .
H102 H 0.0074 0.5455 0.9556 0.0480 1.0000 Uiso R . . .
H103 H 0.0269 0.5228 0.8863 0.0478 1.0000 Uiso R . . .
H111 H 0.2824 0.4656 0.9227 0.0550 1.0000 Uiso R . . .
H112 H 0.2453 0.4942 0.9897 0.0551 1.0000 Uiso R . . .
H113 H 0.3942 0.5161 0.9578 0.0551 1.0000 Uiso R . . .
H121 H 0.4895 0.6220 0.9167 0.0293 1.0000 Uiso R . . .
H131 H 0.5092 0.7262 0.8644 0.0511 1.0000 Uiso R . . .
H132 H 0.6511 0.6858 0.8426 0.0510 1.0000 Uiso R . . .
H133 H 0.5108 0.6894 0.7991 0.0512 1.0000 Uiso R . . .
H141 H 0.5446 0.5106 0.8734 0.0525 1.0000 Uiso R . . .
H142 H 0.5755 0.5458 0.8092 0.0534 1.0000 Uiso R . . .
H143 H 0.6821 0.5600 0.8651 0.0531 1.0000 Uiso R . . .
H161 H -0.0643 0.7196 0.6608 0.0320 1.0000 Uiso R . . .
H181 H -0.2608 0.8151 0.5687 0.0602 1.0000 Uiso R . . .
H182 H -0.1866 0.8787 0.6037 0.0601 1.0000 Uiso R . . .
H183 H -0.2390 0.8121 0.6412 0.0602 1.0000 Uiso R . . .
H191 H 0.0224 0.8592 0.5257 0.0321 1.0000 Uiso R . . .
H211 H 0.3813 0.8375 0.5146 0.0560 1.0000 Uiso R . . .
H212 H 0.3231 0.7817 0.4668 0.0560 1.0000 Uiso R . . .
H213 H 0.2473 0.8555 0.4705 0.0559 1.0000 Uiso R . . .
H221 H 0.3266 0.7128 0.5736 0.0300 1.0000 Uiso R . . .
H231 H 0.4716 0.6172 0.5910 0.0270 1.0000 Uiso R . . .
H241 H 0.4843 0.7046 0.6697 0.0502 1.0000 Uiso R . . .
H242 H 0.6419 0.6757 0.6544 0.0502 1.0000 Uiso R . . .
H243 H 0.5624 0.6498 0.7144 0.0501 1.0000 Uiso R . . .
H251 H 0.5841 0.5203 0.6813 0.0459 1.0000 Uiso R . . .
H252 H 0.5326 0.4983 0.6148 0.0461 1.0000 Uiso R . . .
H253 H 0.6736 0.5460 0.6240 0.0461 1.0000 Uiso R . . .
H261 H 0.2491 0.4771 0.6022 0.0270 1.0000 Uiso R . . .
H271 H 0.2350 0.5946 0.5217 0.0500 1.0000 Uiso R . . .
H272 H 0.3711 0.5431 0.5266 0.0499 1.0000 Uiso R . . .
H273 H 0.2184 0.5156 0.4987 0.0498 1.0000 Uiso R . . .
H281 H 0.0089 0.4892 0.5689 0.0519 1.0000 Uiso R . . .
H282 H 0.0134 0.5133 0.6389 0.0520 1.0000 Uiso R . . .
H283 H 0.0063 0.5703 0.5855 0.0518 1.0000 Uiso R . . .
H291 H -0.0117 0.4075 0.6893 0.0658 0.50(3) Uiso R P 1 1
H292 H 0.1395 0.3854 0.6593 0.0658 0.50(3) Uiso R P 1 1
H293 H 0.0609 0.3344 0.7064 0.0660 0.50(3) Uiso R P 1 1
H301 H 0.4264 0.3829 0.7367 0.0819 0.50(3) Uiso R P 1 1
H302 H 0.4113 0.3886 0.8092 0.0820 0.50(3) Uiso R P 1 1
H303 H 0.3411 0.3240 0.7738 0.0822 0.50(3) Uiso R P 1 1
H311 H -0.0153 0.4107 0.8270 0.0530 0.50(3) Uiso R P 1 1
H312 H 0.0713 0.3388 0.8204 0.0531 0.50(3) Uiso R P 1 1
H313 H 0.1333 0.3985 0.8643 0.0530 0.50(3) Uiso R P 1 1
H1291 H 0.2103 0.3796 0.6617 0.0419 0.50(3) Uiso R P 1 2
H1292 H 0.1229 0.3261 0.7034 0.0419 0.50(3) Uiso R P 1 2
H1293 H 0.0408 0.3925 0.6751 0.0419 0.50(3) Uiso R P 1 2
H1301 H 0.2964 0.3202 0.7771 0.0700 0.50(3) Uiso R P 1 2
H1302 H 0.3554 0.3764 0.8251 0.0699 0.50(3) Uiso R P 1 2
H1303 H 0.4138 0.3773 0.7567 0.0700 0.50(3) Uiso R P 1 2
H1311 H 0.0108 0.3500 0.8092 0.0511 0.50(3) Uiso R P 1 2
H1312 H 0.0629 0.4085 0.8565 0.0510 0.50(3) Uiso R P 1 2
H1313 H -0.0542 0.4267 0.8043 0.0509 0.50(3) Uiso R P 1 2

loop_
_atom_site_aniso_label
_atom_site_aniso_U_11
_atom_site_aniso_U_22
_atom_site_aniso_U_33
_atom_site_aniso_U_23
_atom_site_aniso_U_13
_atom_site_aniso_U_12
Co1 0.0144(3) 0.0114(2) 0.0223(3) 0.0007(2) 0.0007(2) 0.00035(18)
Ti1 0.0138(3) 0.0162(3) 0.0220(4) 0.0012(3) 0.0003(3) 0.0023(2)
Cl1 0.0141(5) 0.0485(7) 0.0404(7) 0.0024(6) 0.0004(6) -0.0023(4)
P1 0.0173(6) 0.0138(4) 0.0211(5) 0.0011(4) 0.0010(4) 0.0004(4)
P2 0.0162(6) 0.0135(4) 0.0218(5) 0.0003(4) 0.0005(4) -0.0004(4)
P3 0.0383(7) 0.0129(5) 0.0290(7) 0.0009(4) 0.0033(5) -0.0041(4)
N1 0.022(2) 0.0154(16) 0.0253(19) -0.0014(14) -0.0002(15) 0.0035(14)
N2 0.019(2) 0.0175(17) 0.0238(19) 0.0017(14) 0.0001(15) 0.0016(14)
C1 0.025(3) 0.0128(18) 0.029(2) -0.0002(16) 0.0064(19) -0.0001(17)
C2 0.019(2) 0.018(2) 0.040(3) 0.000(2) 0.002(2) 0.0002(16)
C3 0.024(3) 0.018(2) 0.045(3) -0.001(2) 0.007(2) 0.0014(18)
C4 0.028(3) 0.024(3) 0.080(5) -0.010(3) -0.001(3) 0.007(2)
C5 0.038(3) 0.014(2) 0.039(3) -0.0033(19) 0.012(2) -0.0002(19)
C6 0.040(3) 0.017(2) 0.024(2) 0.0008(17) 0.003(2) 0.0000(19)
C7 0.062(4) 0.025(2) 0.036(3) -0.009(2) -0.006(3) 0.007(3)
C8 0.033(3) 0.0157(19) 0.027(2) 0.0014(16) 0.002(2) 0.0029(19)
C9 0.028(3) 0.018(2) 0.027(2) 0.0022(17) 0.0051(19) 0.0010(18)
C10 0.028(3) 0.031(3) 0.032(3) 0.007(2) 0.011(2) 0.002(2)
C11 0.038(3) 0.024(2) 0.037(3) 0.011(2) 0.005(2) 0.003(2)
C12 0.017(2) 0.024(2) 0.024(2) -0.0026(18) -0.0003(17) -0.0015(17)
C13 0.028(3) 0.027(2) 0.036(3) -0.001(2) 0.006(2) -0.009(2)
C14 0.021(3) 0.029(3) 0.048(3) 0.001(2) 0.000(2) 0.003(2)
C15 0.022(2) 0.0146(18) 0.024(2) 0.0002(16) -0.0018(18) 0.0005(16)
C16 0.020(2) 0.020(2) 0.033(3) 0.0027(19) 0.0005(19) -0.0014(17)
C17 0.023(3) 0.020(2) 0.034(3) 0.0029(19) -0.006(2) 0.0032(18)
C18 0.027(3) 0.029(3) 0.057(4) 0.010(3) 0.002(3) 0.007(2)
C19 0.034(3) 0.015(2) 0.027(2) 0.0043(17) -0.004(2) 0.0021(18)
C20 0.032(3) 0.017(2) 0.026(2) 0.0014(17) 0.003(2) -0.0006(18)
C21 0.047(4) 0.024(2) 0.035(3) 0.008(2) 0.013(2) 0.005(2)
C22 0.026(3) 0.0171(19) 0.026(2) 0.0019(16) 0.0028(19) -0.0010(18)
C23 0.019(2) 0.019(2) 0.024(2) -0.0002(17) 0.0028(17) -0.0015(17)
C24 0.024(3) 0.024(2) 0.041(3) -0.004(2) -0.002(2) -0.0029(19)
C25 0.025(3) 0.023(2) 0.036(3) -0.001(2) 0.002(2) 0.0054(19)
C26 0.024(2) 0.0184(19) 0.023(2) -0.0011(16) -0.0005(17) -0.0036(17)
C27 0.047(3) 0.025(2) 0.021(2) -0.0009(17) 0.000(2) -0.008(2)
C28 0.025(3) 0.031(3) 0.039(3) -0.004(2) -0.007(2) -0.004(2)

loop_
_atom_type_symbol
_atom_type_scat_dispersion_real
_atom_type_scat_dispersion_imag
_atom_type_scat_Cromer_Mann_a1
_atom_type_scat_Cromer_Mann_b1
_atom_type_scat_Cromer_Mann_a2
_atom_type_scat_Cromer_Mann_b2
_atom_type_scat_Cromer_Mann_a3
_atom_type_scat_Cromer_Mann_b3
_atom_type_scat_Cromer_Mann_a4
_atom_type_scat_Cromer_Mann_b4
_atom_type_scat_Cromer_Mann_c
_atom_type_scat_source
C 0.0033 0.0016 2.3100 20.8439 1.0200 10.2075 1.5886 0.5687 0.8650 51.6512 0.2156 'International Tables Vol C 4.2.6.8 and 6.1.1.4'
H 0.0000 0.0000 0.4930 10.5109 0.3229 26.1257 0.1402 3.1424 0.0408 57.7998 0.0030 'International Tables Vol C 4.2.6.8 and 6.1.1.4'
N 0.0061 0.0033 12.2126 0.0057 3.1322 9.8933 2.0125 28.9975 1.1663 0.5826 -11.5290 'International Tables Vol C 4.2.6.8 and 6.1.1.4'
P 0.1023 0.0942 6.4345 1.9067 4.1791 27.1570 1.7800 0.5260 1.4908 68.1645 1.1149 'International Tables Vol C 4.2.6.8 and 6.1.1.4'
Cl 0.1484 0.1585 11.4604 0.0104 7.1964 1.1662 6.2556 18.5194 1.6455 47.7784 -9.5574 'International Tables Vol C 4.2.6.8 and 6.1.1.4'
Ti 0.2776 0.4457 9.7595 7.8508 7.3558 0.5000 1.6991 35.6338 1.9021 116.1050 1.2807 'International Tables Vol C 4.2.6.8 and 6.1.1.4'
Co 0.3494 0.9721 12.2841 4.2791 7.3409 0.2784 4.0034 13.5359 2.3488 71.1692 1.0118 'International Tables Vol C 4.2.6.8 and 6.1.1.4'

loop_
_geom_angle_atom_site_label_1
_geom_angle_atom_site_label_2
_geom_angle_atom_site_label_3
_geom_angle
_geom_angle_publ_flag
Ti1 Co1 P1 76.47(4) yes
Ti1 Co1 P2 75.41(4) yes
P1 Co1 P2 127.13(5) yes
Ti1 Co1 P3 123.98(5) yes
P1 Co1 P3 118.55(5) yes
P2 Co1 P3 114.31(5) yes
Co1 Ti1 Cl1 112.94(5) yes
Co1 Ti1 P1 55.48(4) yes
Cl1 Ti1 P1 120.49(6) yes
Co1 Ti1 P2 56.08(4) yes
Cl1 Ti1 P2 121.12(6) yes
P1 Ti1 P2 99.50(4) yes
Co1 Ti1 N1 94.43(12) yes
Cl1 Ti1 N1 114.99(14) yes
P1 Ti1 N1 39.56(11) yes
P2 Ti1 N1 123.07(13) yes
Co1 Ti1 N2 95.72(12) yes
Cl1 Ti1 N2 112.73(13) yes
P1 Ti1 N2 125.82(13) yes
P2 Ti1 N2 39.88(12) yes
N1 Ti1 N2 122.00(16) yes
Ti1 P1 Co1 48.05(3) yes
Ti1 P1 N1 49.06(14) yes
Co1 P1 N1 96.45(15) yes
Ti1 P1 C9 121.04(18) yes
Co1 P1 C9 124.79(17) yes
N1 P1 C9 103.5(2) yes
Ti1 P1 C12 137.44(17) yes
Co1 P1 C12 117.24(16) yes
N1 P1 C12 114.5(2) yes
C9 P1 C12 100.1(2) yes
Ti1 P2 Co1 48.51(3) yes
Ti1 P2 N2 49.32(14) yes
Co1 P2 N2 97.58(15) yes
Ti1 P2 C23 136.02(16) yes
Co1 P2 C23 120.05(17) yes
N2 P2 C23 112.3(2) yes
Ti1 P2 C26 120.09(16) yes
Co1 P2 C26 117.20(15) yes
N2 P2 C26 106.3(2) yes
C23 P2 C26 102.9(2) yes
Co1 P3 C29 121.8(5) yes
Co1 P3 C30 103.9(8) yes
C29 P3 C30 106.7(10) yes
Co1 P3 C31 122.9(4) yes
C29 P3 C31 99.5(6) yes
C30 P3 C31 99.0(8) yes
Co1 P3 C129 122.5(4) yes
Co1 P3 C130 111.8(7) yes
C129 P3 C130 94.2(8) yes
Co1 P3 C131 119.7(4) yes
C129 P3 C131 101.0(6) yes
C130 P3 C131 103.5(8) yes
P1 N1 Ti1 91.39(18) yes
P1 N1 C1 129.6(4) yes
Ti1 N1 C1 135.3(3) yes
P2 N2 Ti1 90.80(18) yes
P2 N2 C15 134.2(3) yes
Ti1 N2 C15 134.5(3) yes
N1 C1 C2 117.6(5) yes
N1 C1 C8 123.6(5) yes
C2 C1 C8 118.7(5) yes
C1 C2 C3 120.9(5) yes
C1 C2 H21 119.0 no
C3 C2 H21 120.1 no
C2 C3 C4 119.2(5) yes
C2 C3 C5 119.2(5) yes
C4 C3 C5 121.6(5) yes
C3 C4 H41 110.2 no
C3 C4 H42 110.0 no
H41 C4 H42 108.9 no
C3 C4 H43 109.2 no
H41 C4 H43 109.7 no
H42 C4 H43 109.0 no
C3 C5 C6 121.7(5) yes
C3 C5 H51 118.8 no
C6 C5 H51 119.5 no
C5 C6 C7 121.3(5) yes
C5 C6 C8 118.3(5) yes
C7 C6 C8 120.3(5) yes
C6 C7 H71 109.1 no
C6 C7 H72 110.6 no
H71 C7 H72 109.0 no
C6 C7 H73 109.8 no
H71 C7 H73 109.3 no
H72 C7 H73 109.0 no
C1 C8 C6 121.2(5) yes
C1 C8 H81 119.0 no
C6 C8 H81 119.8 no
P1 C9 C10 109.7(4) yes
P1 C9 C11 113.0(4) yes
C10 C9 C11 111.7(4) yes
P1 C9 H91 106.6 no
C10 C9 H91 107.7 no
C11 C9 H91 107.8 no
C9 C10 H101 109.6 no
C9 C10 H102 108.9 no
H101 C10 H102 109.5 no
C9 C10 H103 109.7 no
H101 C10 H103 109.6 no
H102 C10 H103 109.5 no
C9 C11 H111 110.5 no
C9 C11 H112 108.9 no
H111 C11 H112 109.7 no
C9 C11 H113 109.5 no
H111 C11 H113 109.4 no
H112 C11 H113 108.8 no
P1 C12 C13 112.5(4) yes
P1 C12 C14 107.3(3) yes
C13 C12 C14 112.0(4) yes
P1 C12 H121 108.1 no
C13 C12 H121 108.9 no
C14 C12 H121 107.9 no
C12 C13 H131 110.4 no
C12 C13 H132 110.4 no
H131 C13 H132 108.9 no
C12 C13 H133 110.3 no
H131 C13 H133 108.0 no
H132 C13 H133 108.7 no
C12 C14 H141 111.0 no
C12 C14 H142 109.5 no
H141 C14 H142 108.5 no
C12 C14 H143 110.7 no
H141 C14 H143 108.8 no
H142 C14 H143 108.3 no
N2 C15 C16 119.1(4) yes
N2 C15 C22 123.5(5) yes
C16 C15 C22 117.3(4) yes
C15 C16 C17 122.3(5) yes
C15 C16 H161 118.6 no
C17 C16 H161 119.1 no
C16 C17 C18 121.2(5) yes
C16 C17 C19 118.5(5) yes
C18 C17 C19 120.3(5) yes
C17 C18 H181 110.2 no
C17 C18 H182 109.9 no
H181 C18 H182 108.6 no
C17 C18 H183 109.9 no
H181 C18 H183 109.1 no
H182 C18 H183 109.0 no
C17 C19 C20 121.0(4) yes
C17 C19 H191 119.5 no
C20 C19 H191 119.5 no
C19 C20 C21 121.0(5) yes
C19 C20 C22 119.3(5) yes
C21 C20 C22 119.7(5) yes
C20 C21 H211 110.5 no
C20 C21 H212 109.9 no
H211 C21 H212 108.5 no
C20 C21 H213 110.6 no
H211 C21 H213 108.8 no
H212 C21 H213 108.5 no
C20 C22 C15 121.5(5) yes
C20 C22 H221 119.2 no
C15 C22 H221 119.3 no
P2 C23 C24 112.4(4) yes
P2 C23 C25 108.4(3) yes
C24 C23 C25 111.1(4) yes
P2 C23 H231 107.6 no
C24 C23 H231 108.4 no
C25 C23 H231 108.8 no
C23 C24 H241 109.9 no
C23 C24 H242 109.3 no
H241 C24 H242 108.8 no
C23 C24 H243 110.2 no
H241 C24 H243 109.8 no
H242 C24 H243 108.8 no
C23 C25 H251 110.5 no
C23 C25 H252 110.4 no
H251 C25 H252 108.6 no
C23 C25 H253 109.7 no
H251 C25 H253 108.3 no
H252 C25 H253 109.4 no
P2 C26 C27 116.9(3) yes
P2 C26 C28 109.7(4) yes
C27 C26 C28 109.6(5) yes
P2 C26 H261 106.4 no
C27 C26 H261 106.9 no
C28 C26 H261 106.9 no
C26 C27 H271 108.7 no
C26 C27 H272 109.9 no
H271 C27 H272 108.9 no
C26 C27 H273 110.5 no
H271 C27 H273 109.4 no
H272 C27 H273 109.5 no
C26 C28 H281 108.8 no
C26 C28 H282 110.3 no
H281 C28 H282 109.4 no
C26 C28 H283 109.9 no
H281 C28 H283 108.8 no
H282 C28 H283 109.5 no
P3 C29 H291 110.0 no
P3 C29 H292 109.3 no
H291 C29 H292 109.5 no
P3 C29 H293 109.4 no
H291 C29 H293 109.3 no
H292 C29 H293 109.3 no
P3 C30 H301 109.5 no
P3 C30 H302 109.4 no
H301 C30 H302 109.6 no
P3 C30 H303 109.4 no
H301 C30 H303 109.6 no
H302 C30 H303 109.3 no
P3 C31 H311 109.1 no
P3 C31 H312 109.0 no
H311 C31 H312 109.6 no
P3 C31 H313 110.1 no
H311 C31 H313 109.6 no
H312 C31 H313 109.4 no
P3 C129 H1291 109.8 no
P3 C129 H1292 108.5 no
H1291 C129 H1292 109.1 no
P3 C129 H1293 110.0 no
H1291 C129 H1293 109.8 no
H1292 C129 H1293 109.6 no
P3 C130 H1301 108.7 no
P3 C130 H1302 109.4 no
H1301 C130 H1302 109.4 no
P3 C130 H1303 110.2 no
H1301 C130 H1303 109.7 no
H1302 C130 H1303 109.3 no
P3 C131 H1311 110.1 no
P3 C131 H1312 109.8 no
H1311 C131 H1312 109.4 no
P3 C131 H1313 109.2 no
H1311 C131 H1313 108.8 no
H1312 C131 H1313 109.5 no

loop_
_geom_bond_atom_site_label_1
_geom_bond_atom_site_label_2
_geom_bond_distance
_geom_bond_publ_flag
Co1 Ti1 2.0234(9) yes
Co1 P1 2.2417(13) yes
Co1 P2 2.2415(13) yes
Co1 P3 2.2390(13) yes
Ti1 Cl1 2.3005(13) yes
Ti1 P1 2.6453(15) yes
Ti1 P2 2.6142(15) yes
Ti1 N1 1.999(4) yes
Ti1 N2 1.983(4) yes
P1 N1 1.685(4) yes
P1 C9 1.849(5) yes
P1 C12 1.865(5) yes
P2 N2 1.676(4) yes
P2 C23 1.842(5) yes
P2 C26 1.876(5) yes
P3 C29 1.848(14) yes
P3 C30 1.90(2) yes
P3 C31 1.805(13) yes
P3 C129 1.816(12) yes
P3 C130 1.751(19) yes
P3 C131 1.838(13) yes
N1 C1 1.405(6) yes
N2 C15 1.401(6) yes
C1 C2 1.404(7) yes
C1 C8 1.409(7) yes
C2 C3 1.386(7) yes
C2 H21 0.929 no
C3 C4 1.524(8) yes
C3 C5 1.395(8) yes
C4 H41 0.955 no
C4 H42 0.959 no
C4 H43 0.961 no
C5 C6 1.400(8) yes
C5 H51 0.931 no
C6 C7 1.507(8) yes
C6 C8 1.392(7) yes
C7 H71 0.955 no
C7 H72 0.963 no
C7 H73 0.955 no
C8 H81 0.929 no
C9 C10 1.530(8) yes
C9 C11 1.526(7) yes
C9 H91 0.978 no
C10 H101 0.955 no
C10 H102 0.957 no
C10 H103 0.955 no
C11 H111 0.963 no
C11 H112 0.966 no
C11 H113 0.964 no
C12 C13 1.525(7) yes
C12 C14 1.527(7) yes
C12 H121 0.989 no
C13 H131 0.964 no
C13 H132 0.957 no
C13 H133 0.970 no
C14 H141 0.961 no
C14 H142 0.959 no
C14 H143 0.960 no
C15 C16 1.400(7) yes
C15 C22 1.396(7) yes
C16 C17 1.395(7) yes
C16 H161 0.929 no
C17 C18 1.503(8) yes
C17 C19 1.389(8) yes
C18 H181 0.964 no
C18 H182 0.959 no
C18 H183 0.965 no
C19 C20 1.388(8) yes
C19 H191 0.930 no
C20 C21 1.490(7) yes
C20 C22 1.397(6) yes
C21 H211 0.966 no
C21 H212 0.954 no
C21 H213 0.960 no
C22 H221 0.939 no
C23 C24 1.526(7) yes
C23 C25 1.533(7) yes
C23 H231 0.980 no
C24 H241 0.960 no
C24 H242 0.957 no
C24 H243 0.962 no
C25 H251 0.957 no
C25 H252 0.959 no
C25 H253 0.963 no
C26 C27 1.529(7) yes
C26 C28 1.531(8) yes
C26 H261 0.981 no
C27 H271 0.959 no
C27 H272 0.967 no
C27 H273 0.971 no
C28 H281 0.966 no
C28 H282 0.961 no
C28 H283 0.965 no
C29 H291 0.959 no
C29 H292 0.963 no
C29 H293 0.963 no
C30 H301 0.963 no
C30 H302 0.958 no
C30 H303 0.960 no
C31 H311 0.962 no
C31 H312 0.960 no
C31 H313 0.962 no
C129 H1291 0.963 no
C129 H1292 0.960 no
C129 H1293 0.964 no
C130 H1301 0.962 no
C130 H1302 0.958 no
C130 H1303 0.962 no
C131 H1311 0.961 no
C131 H1312 0.962 no
C131 H1313 0.961 no

loop_
_oxford_twin_element_scale_factors
0.7168(15)
0.2832(15)
